data_7011827
loop_
_publ_author_name
'Paul, Geo'
'Choudhury, Amitava'
'Rao, C. N. R.'

_publ_section_title
;
 Organically templated linear and layered cadmium sulfatesElectronic
 supplementary information (ESI) available: powder diffraction data for
 IV, view of I down the a-axis, the structure of II in the ac-plane and
 a polyhedral view of IV in the ab-plane. See
 http://www.rsc.org/suppdata/dt/b2/b204482j/
;
_journal_issue 20
_journal_name_full 'Journal of the Chemical Society, Dalton Transactions'
_journal_page_first 3859
_journal_paper_doi 10.1039/b204482j
_journal_year 2002
_chemical_formula_sum 'C3 H16 Cd2 N2 O14 S3'
_chemical_formula_weight 625.16
_chemical_name_systematic
; 
? 
;
_space_group_IT_number 2
_symmetry_cell_setting triclinic
_symmetry_space_group_name_Hall '-P 1'
_symmetry_space_group_name_H-M 'P -1'
_atom_sites_solution_hydrogens geom
_atom_sites_solution_primary direct
_atom_sites_solution_secondary difmap
_audit_creation_method SHELXL
_cell_angle_alpha 84.926(2)
_cell_angle_beta 72.414(2)
_cell_angle_gamma 75.741(2)
_cell_formula_units_Z 2
_cell_length_a 8.3802(4)
_cell_length_b 8.6579(5)
_cell_length_c 11.3254(6)
_cell_measurement_reflns_used 2078
_cell_measurement_temperature 293(2)
_cell_measurement_theta_max 23
_cell_measurement_theta_min 2
_cell_volume 759.09(7)
_computing_cell_refinement SAINT(Siemens,1996)
_computing_data_collection SMART(Siemens,1996)
_computing_data_reduction SAINT
_computing_molecular_graphics 'SHELXTL v5.0'
_computing_publication_material 'SHELXTL v5.0'
_computing_structure_refinement 'SHELXL-93 (Sheldrick, 1993)'
_computing_structure_solution 'SHELXS-86 (Sheldrick, 1990)'
_diffrn_ambient_temperature 293(2)
_diffrn_measurement_device 'Siemens CCD-diffractometer'
_diffrn_measurement_method \W
_diffrn_radiation_monochromator graphite
_diffrn_radiation_source 'fine-focus sealed tube'
_diffrn_radiation_type MoK\a
_diffrn_radiation_wavelength 0.71073
_diffrn_reflns_av_R_equivalents 0.0330
_diffrn_reflns_av_sigmaI/netI 0.0690
_diffrn_reflns_limit_h_max 9
_diffrn_reflns_limit_h_min -9
_diffrn_reflns_limit_k_max 9
_diffrn_reflns_limit_k_min -8
_diffrn_reflns_limit_l_max 10
_diffrn_reflns_limit_l_min -12
_diffrn_reflns_number 3176
_diffrn_reflns_theta_max 23.30
_diffrn_reflns_theta_min 1.89
_exptl_absorpt_coefficient_mu 3.292
_exptl_absorpt_correction_T_max 1.000000
_exptl_absorpt_correction_T_min 0.586679
_exptl_absorpt_correction_type SADABS
_exptl_crystal_colour Transparent
_exptl_crystal_density_diffrn 2.735
_exptl_crystal_description Plate
_exptl_crystal_F_000 608
_exptl_crystal_size_max 0.20
_exptl_crystal_size_mid 0.12
_exptl_crystal_size_min 0.08
_refine_diff_density_max 1.038
_refine_diff_density_min -1.199
_refine_diff_density_rms 0.172
_refine_ls_extinction_coef 0.0101(7)
_refine_ls_extinction_expression Fc^*^=kFc[1+0.001xFc^2^\l^3^/sin(2\q)]^-1/4^
_refine_ls_extinction_method SHELXL
_refine_ls_goodness_of_fit_all 0.949
_refine_ls_goodness_of_fit_obs 1.034
_refine_ls_matrix_type full
_refine_ls_number_parameters 234
_refine_ls_number_reflns 2150
_refine_ls_number_restraints 0
_refine_ls_restrained_S_all 0.949
_refine_ls_restrained_S_obs 1.034
_refine_ls_R_factor_all 0.0494
_refine_ls_R_factor_obs 0.0360
_refine_ls_shift/esd_max 0.001
_refine_ls_shift/esd_mean 0.000
_refine_ls_structure_factor_coef Fsqd
_refine_ls_weighting_details 'w=1/[\s^2^(Fo^2^)+(0.0322P)^2^+0.0000P] where P=(Fo^2^+2Fc^2^)/3'
_refine_ls_weighting_scheme calc
_refine_ls_wR_factor_all 0.0855
_refine_ls_wR_factor_obs 0.0809
_reflns_number_observed 1675
_reflns_number_total 2150
_reflns_observed_criterion >2sigma(I)
_cod_data_source_file b204482j.txt
_cod_data_source_block sad2
_cod_depositor_comments
;
The following automatic conversions were performed:
'_symmetry_cell_setting' value 'Triclinic' changed to 'triclinic'
according to '/home/saulius/struct/CIF-dictionaries/cif_core.dic'
dictionary named 'cif_core.dic' version 2.4.1 from 2010-06-29.

Automatic conversion script
Id: cif_fix_enum 1527 2010-12-29 10:47:43Z saulius 

The following automatic conversions were performed:

'_refine_ls_weighting_scheme' value 'calc
w=1/[\s^2^(Fo^2^)+(0.0322P)^2^+0.0000P] where P=(Fo^2^+2Fc^2^)/3' was
changed to 'calc'. New tag '_refine_ls_weighting_details' was
created. The value of the new tag was set to
'w=1/[\s^2^(Fo^2^)+(0.0322P)^2^+0.0000P] where P=(Fo^2^+2Fc^2^)/3'.

Automatic conversion script
Id: cif_fix_values 3143 2015-03-26 13:38:13Z robertas 
;
_cod_original_sg_symbol_H-M P-1
_cod_database_code 7011827

loop_
_symmetry_equiv_pos_as_xyz
'x, y, z'
'-x, -y, -z'

loop_
_atom_site_aniso_label
_atom_site_aniso_U_11
_atom_site_aniso_U_22
_atom_site_aniso_U_33
_atom_site_aniso_U_23
_atom_site_aniso_U_13
_atom_site_aniso_U_12
Cd1 0.0208(4) 0.0181(4) 0.0147(3) 0.0000(2) -0.0031(3) -0.0075(3)
Cd2 0.0195(4) 0.0198(4) 0.0143(3) -0.0013(2) -0.0012(3) -0.0077(3)
S1 0.0159(10) 0.0160(10) 0.0118(10) -0.0034(8) -0.0006(8) -0.0041(8)
S2 0.0202(11) 0.0186(10) 0.0148(10) 0.0007(8) -0.0023(8) -0.0015(9)
S3 0.0166(10) 0.0151(10) 0.0158(10) -0.0008(8) -0.0029(8) -0.0063(9)
O1 0.024(3) 0.018(3) 0.018(3) -0.003(2) -0.004(2) 0.002(2)
O2 0.030(3) 0.026(3) 0.032(3) 0.008(3) -0.015(3) -0.014(3)
O3 0.026(3) 0.030(3) 0.018(3) -0.003(2) 0.000(2) -0.002(3)
O4 0.023(3) 0.022(3) 0.023(3) -0.004(2) -0.001(2) -0.010(2)
O5 0.031(4) 0.043(4) 0.033(4) 0.005(3) 0.003(3) 0.015(3)
O6 0.026(3) 0.020(3) 0.022(3) -0.001(2) -0.007(3) 0.005(3)
O7 0.023(3) 0.017(3) 0.020(3) 0.000(2) -0.002(2) 0.002(2)
O8 0.023(3) 0.023(3) 0.022(3) -0.001(2) -0.011(2) -0.009(2)
O9 0.021(3) 0.029(3) 0.016(3) -0.007(2) -0.002(2) -0.002(2)
O10 0.028(3) 0.020(3) 0.020(3) 0.001(2) -0.004(2) -0.012(2)
O11 0.041(3) 0.022(3) 0.017(3) 0.002(2) 0.000(3) 0.005(3)
O12 0.017(3) 0.043(4) 0.027(3) -0.012(3) -0.007(3) 0.009(3)
O13 0.038(4) 0.036(4) 0.040(4) 0.006(3) -0.004(3) -0.022(3)
O14 0.042(4) 0.034(4) 0.020(3) -0.007(3) -0.002(3) -0.007(3)
N1 0.037(4) 0.037(4) 0.016(4) 0.003(3) -0.008(3) -0.009(4)
C1 0.025(5) 0.023(5) 0.025(5) -0.008(4) -0.003(4) 0.002(4)
C2 0.029(5) 0.024(4) 0.027(5) 0.004(4) -0.006(4) -0.008(4)
C3 0.037(5) 0.034(5) 0.027(5) 0.003(4) -0.004(4) -0.018(4)
N2 0.032(4) 0.030(4) 0.023(4) 0.000(3) -0.005(3) -0.006(3)

loop_
_atom_site_label
_atom_site_type_symbol
_atom_site_fract_x
_atom_site_fract_y
_atom_site_fract_z
_atom_site_U_iso_or_equiv
_atom_site_thermal_displace_type
_atom_site_occupancy
_atom_site_calc_flag
_atom_site_refinement_flags
_atom_site_disorder_group
Cd1 Cd 0.04055(7) 0.78235(6) 0.36952(5) 0.0178(2) Uani 1 d . .
Cd2 Cd -0.45088(7) 0.27003(6) 0.39015(5) 0.0181(2) Uani 1 d . .
S1 S -0.2033(2) 0.4922(2) 0.4455(2) 0.0151(4) Uani 1 d . .
S2 S -0.2614(2) 0.3026(2) 0.1198(2) 0.0191(5) Uani 1 d . .
S3 S -0.3086(2) 0.0084(2) 0.5806(2) 0.0157(4) Uani 1 d . .
O1 O 0.1034(6) 0.6693(6) 0.5391(4) 0.0218(12) Uani 1 d . .
O2 O 0.1803(6) 0.9803(6) 0.3566(5) 0.0268(13) Uani 1 d . .
O3 O -0.2220(6) 0.9481(6) 0.4532(5) 0.0266(13) Uani 1 d . .
O4 O -0.0893(6) 0.5823(6) 0.3578(5) 0.0230(12) Uani 1 d . .
O5 O 0.2702(9) 0.6442(8) 0.2170(7) 0.043(2) Uani 1 d . .
O6 O -0.0342(8) 0.8814(7) 0.1898(5) 0.0245(13) Uani 1 d . .
O7 O -0.4214(6) 0.1681(6) 0.5726(5) 0.0220(12) Uani 1 d . .
O8 O -0.3406(6) 0.4841(6) 0.3913(5) 0.0208(12) Uani 1 d . .
O9 O -0.7211(6) 0.4275(6) 0.4333(4) 0.0230(12) Uani 1 d . .
O10 O -0.5871(6) 0.0968(6) 0.3441(5) 0.0224(12) Uani 1 d . .
O11 O -0.2168(7) 0.1848(6) 0.2173(5) 0.0309(14) Uani 1 d . .
O12 O -0.4370(6) 0.3928(6) 0.1757(5) 0.0312(14) Uani 1 d . .
O13 O -0.1429(7) 0.4073(7) 0.0881(5) 0.0377(15) Uani 1 d . .
O14 O -0.2527(7) 0.2158(6) 0.0114(5) 0.0333(15) Uani 1 d . .
N1 N -0.3125(8) -0.2729(8) 0.1927(6) 0.030(2) Uani 1 d . .
H1 H -0.3882(8) -0.2645(8) 0.2677(6) 0.045 Uiso 1 calc R .
H2 H -0.2133(8) -0.2578(8) 0.1975(6) 0.045 Uiso 1 calc R .
H3 H -0.2955(8) -0.3695(8) 0.1634(6) 0.045 Uiso 1 calc R .
C1 C -0.3795(10) -0.1514(9) 0.1089(7) 0.026(2) Uani 1 d . .
H4 H -0.4002(10) -0.0467(9) 0.1425(7) 0.031 Uiso 1 calc R .
H5 H -0.4889(10) -0.1670(9) 0.1058(7) 0.031 Uiso 1 calc R .
C2 C -0.2585(10) -0.1567(9) -0.0215(7) 0.027(2) Uani 1 d . .
H6 H -0.2917(10) -0.0573(9) -0.0642(7) 0.032 Uiso 1 calc R .
H7 H -0.1428(10) -0.1654(9) -0.0172(7) 0.032 Uiso 1 calc R .
C3 C -0.2576(11) -0.2929(10) -0.0957(7) 0.033(2) Uani 1 d . .
H8 H -0.2272(11) -0.3928(10) -0.0529(7) 0.039 Uiso 1 calc R .
H9 H -0.3718(11) -0.2826(10) -0.1038(7) 0.039 Uiso 1 calc R .
N2 N -0.1334(8) -0.2941(8) -0.2197(6) 0.029(2) Uani 1 d . .
H10 H -0.1344(8) -0.3752(8) -0.2624(6) 0.044 Uiso 1 calc R .
H11 H -0.0285(8) -0.3049(8) -0.2123(6) 0.044 Uiso 1 calc R .
H12 H -0.1623(8) -0.2030(8) -0.2594(6) 0.044 Uiso 1 calc R .
H13 H 0.3582(95) 0.5587(88) 0.2226(63) 0.016(20) Uiso 1 d . .
H14 H 0.2577(139) 0.6727(135) 0.1535(106) 0.070(42) Uiso 1 d . .
H16 H 0.0544(174) 0.8465(153) 0.0980(140) 0.151(58) Uiso 1 d . .
H17 H -0.1049(93) 0.9717(92) 0.2003(65) 0.015(21) Uiso 1 d . .

loop_
_atom_type_symbol
_atom_type_description
_atom_type_scat_dispersion_real
_atom_type_scat_dispersion_imag
_atom_type_scat_source
C C 0.0033 0.0016 'International Tables Vol C Tables 4.2.6.8 and 6.1.1.4'
H H 0.0000 0.0000 'International Tables Vol C Tables 4.2.6.8 and 6.1.1.4'
N N 0.0061 0.0033 'International Tables Vol C Tables 4.2.6.8 and 6.1.1.4'
O O 0.0106 0.0060 'International Tables Vol C Tables 4.2.6.8 and 6.1.1.4'
S S 0.1246 0.1234 'International Tables Vol C Tables 4.2.6.8 and 6.1.1.4'
Cd Cd -0.8075 1.2024 'International Tables Vol C Tables 4.2.6.8 and 6.1.1.4'

loop_
_geom_angle_atom_site_label_1
_geom_angle_atom_site_label_2
_geom_angle_atom_site_label_3
_geom_angle
_geom_angle_site_symmetry_1
_geom_angle_site_symmetry_3
_geom_angle_publ_flag
O1 Cd1 O2 95.0(2) . . ?
O1 Cd1 O3 101.2(2) . . ?
O2 Cd1 O3 92.4(2) . . ?
O1 Cd1 O4 90.4(2) . . ?
O2 Cd1 O4 173.3(2) . . ?
O3 Cd1 O4 90.5(2) . . ?
O1 Cd1 O5 100.8(2) . . ?
O2 Cd1 O5 90.2(2) . . ?
O3 Cd1 O5 157.5(2) . . ?
O4 Cd1 O5 84.9(2) . . ?
O1 Cd1 O6 175.0(2) . . ?
O2 Cd1 O6 89.9(2) . . ?
O3 Cd1 O6 79.4(2) . . ?
O4 Cd1 O6 84.6(2) . . ?
O5 Cd1 O6 78.2(3) . . ?
O7 Cd2 O8 96.3(2) . . ?
O7 Cd2 O9 105.4(2) . . ?
O8 Cd2 O9 90.8(2) . . ?
O7 Cd2 O10 99.8(2) . . ?
O8 Cd2 O10 163.4(2) . . ?
O9 Cd2 O10 81.1(2) . . ?
O7 Cd2 O11 116.0(2) . . ?
O8 Cd2 O11 86.9(2) . . ?
O9 Cd2 O11 138.6(2) . . ?
O10 Cd2 O11 89.7(2) . . ?
O7 Cd2 O12 171.0(2) . . ?
O8 Cd2 O12 77.3(2) . . ?
O9 Cd2 O12 81.3(2) . . ?
O10 Cd2 O12 87.1(2) . . ?
O11 Cd2 O12 57.9(2) . . ?
O7 Cd2 S2 144.08(13) . . ?
O8 Cd2 S2 78.29(13) . . ?
O9 Cd2 S2 110.16(13) . . ?
O10 Cd2 S2 90.89(13) . . ?
O11 Cd2 S2 29.24(13) . . ?
O12 Cd2 S2 28.89(11) . . ?
O1 S1 O4 108.9(3) 2_566 . ?
O1 S1 O8 109.7(3) 2_566 . ?
O4 S1 O8 107.4(3) . . ?
O1 S1 O9 110.1(3) 2_566 2_466 ?
O4 S1 O9 110.5(3) . 2_466 ?
O8 S1 O9 110.2(3) . 2_466 ?
O13 S2 O12 110.5(3) . . ?
O13 S2 O14 111.6(3) . . ?
O12 S2 O14 110.5(3) . . ?
O13 S2 O11 108.8(3) . . ?
O12 S2 O11 106.0(3) . . ?
O14 S2 O11 109.2(3) . . ?
O13 S2 Cd2 117.3(2) . . ?
O12 S2 Cd2 57.3(2) . . ?
O14 S2 Cd2 130.7(2) . . ?
O11 S2 Cd2 49.3(2) . . ?
O10 S3 O3 111.6(3) 2_456 1_545 ?
O10 S3 O2 107.4(3) 2_456 2_566 ?
O3 S3 O2 110.7(3) 1_545 2_566 ?
O10 S3 O7 109.0(3) 2_456 . ?
O3 S3 O7 108.3(3) 1_545 . ?
O2 S3 O7 109.9(3) 2_566 . ?
S1 O1 Cd1 128.2(3) 2_566 . ?
S3 O2 Cd1 128.9(3) 2_566 . ?
S3 O3 Cd1 131.3(3) 1_565 . ?
S1 O4 Cd1 136.4(3) . . ?
Cd1 O5 H13 130.7(44) . . ?
Cd1 O5 H14 108.7(85) . . ?
H13 O5 H14 120.1(94) . . ?
Cd1 O6 H16 120.8(72) . . ?
Cd1 O6 H17 112.6(48) . . ?
H16 O6 H17 120.7(87) . . ?
S3 O7 Cd2 120.6(3) . . ?
S1 O8 Cd2 127.1(3) . . ?
S1 O9 Cd2 118.7(3) 2_466 . ?
S3 O10 Cd2 133.3(3) 2_456 . ?
S2 O11 Cd2 101.5(3) . . ?
S2 O12 Cd2 93.8(3) . . ?
C1 N1 H1 109.5(4) . . ?
C1 N1 H2 109.5(4) . . ?
H1 N1 H2 109.5 . . ?
C1 N1 H3 109.5(4) . . ?
H1 N1 H3 109.5 . . ?
H2 N1 H3 109.5 . . ?
N1 C1 C2 113.2(6) . . ?
N1 C1 H4 108.9(4) . . ?
C2 C1 H4 108.9(4) . . ?
N1 C1 H5 108.9(4) . . ?
C2 C1 H5 108.9(4) . . ?
H4 C1 H5 107.8 . . ?
C3 C2 C1 113.4(7) . . ?
C3 C2 H6 108.9(4) . . ?
C1 C2 H6 108.9(4) . . ?
C3 C2 H7 108.9(4) . . ?
C1 C2 H7 108.9(4) . . ?
H6 C2 H7 107.7 . . ?
N2 C3 C2 110.5(6) . . ?
N2 C3 H8 109.5(4) . . ?
C2 C3 H8 109.5(5) . . ?
N2 C3 H9 109.5(4) . . ?
C2 C3 H9 109.5(4) . . ?
H8 C3 H9 108.1 . . ?
C3 N2 H10 109.5(4) . . ?
C3 N2 H11 109.5(4) . . ?
H10 N2 H11 109.5 . . ?
C3 N2 H12 109.5(4) . . ?
H10 N2 H12 109.5 . . ?
H11 N2 H12 109.5 . . ?

loop_
_geom_bond_atom_site_label_1
_geom_bond_atom_site_label_2
_geom_bond_distance
_geom_bond_site_symmetry_2
_geom_bond_publ_flag
Cd1 O1 2.224(5) . ?
Cd1 O2 2.274(5) . ?
Cd1 O3 2.286(5) . ?
Cd1 O4 2.293(5) . ?
Cd1 O5 2.311(6) . ?
Cd1 O6 2.339(5) . ?
Cd2 O7 2.233(5) . ?
Cd2 O8 2.268(4) . ?
Cd2 O9 2.270(5) . ?
Cd2 O10 2.273(4) . ?
Cd2 O11 2.334(5) . ?
Cd2 O12 2.545(6) . ?
Cd2 S2 3.018(2) . ?
S1 O1 1.468(5) 2_566 ?
S1 O4 1.472(5) . ?
S1 O8 1.476(5) . ?
S1 O9 1.481(5) 2_466 ?
S2 O13 1.451(5) . ?
S2 O12 1.461(5) . ?
S2 O14 1.469(5) . ?
S2 O11 1.504(5) . ?
S3 O10 1.458(5) 2_456 ?
S3 O3 1.482(5) 1_545 ?
S3 O2 1.482(5) 2_566 ?
S3 O7 1.483(5) . ?
O1 S1 1.468(5) 2_566 ?
O2 S3 1.482(5) 2_566 ?
O3 S3 1.482(5) 1_565 ?
O5 H13 0.92(8) . ?
O5 H14 0.77(11) . ?
O6 H16 1.10(15) . ?
O6 H17 0.85(8) . ?
O9 S1 1.481(5) 2_466 ?
O10 S3 1.458(5) 2_456 ?
N1 C1 1.475(10) . ?
N1 H1 0.89 . ?
N1 H2 0.89 . ?
N1 H3 0.89 . ?
C1 C2 1.516(10) . ?
C1 H4 0.97 . ?
C1 H5 0.97 . ?
C2 C3 1.504(10) . ?
C2 H6 0.97 . ?
C2 H7 0.97 . ?
C3 N2 1.473(10) . ?
C3 H8 0.97 . ?
C3 H9 0.97 . ?
N2 H10 0.89 . ?
N2 H11 0.89 . ?
N2 H12 0.89 . ?
